data_1555695
loop_
_publ_author_name
'Su, Yan'
'Li, Qing-Fang'
'Zhao, Yu-Ming'
'Gu, Peiming'

_publ_section_title
;
 Preparation of Optically Active cis-Cyclopropane Carboxylates:
 Cyclopropanation of \a-Silyl Stryenes with Aryldiazoacetates and
 Desilylation of the Resulting Silyl Cyclopropanes.
;
_journal_issue 17
_journal_name_full 'Organic letters'
_journal_page_first 4356
_journal_page_last 4359
_journal_paper_doi 10.1021/acs.orglett.6b02117
_journal_volume 18
_journal_year 2016
_chemical_absolute_configuration ad
_chemical_formula_moiety 'C19 H19 Cl O3'
_chemical_formula_sum 'C19 H19 Cl O3'
_chemical_formula_weight 330.79
_space_group_crystal_system orthorhombic
_space_group_IT_number 19
_space_group_name_Hall 'P 2ac 2ab'
_space_group_name_H-M_alt 'P 21 21 21'
_atom_sites_solution_hydrogens geom
_atom_sites_solution_primary direct
_audit_creation_date 2016-05-18
_audit_creation_method
;
Olex2 1.2
(compiled 2016.02.19 svn.r3266 for OlexSys, GUI svn.r5155)
;
_cell_angle_alpha 90
_cell_angle_beta 90
_cell_angle_gamma 90
_cell_formula_units_Z 4
_cell_length_a 8.4147(7)
_cell_length_b 9.8374(10)
_cell_length_c 20.9238(19)
_cell_measurement_reflns_used 1296
_cell_measurement_temperature 290.53(10)
_cell_measurement_theta_max 23.9980
_cell_measurement_theta_min 4.1290
_cell_volume 1732.0(3)
_computing_cell_refinement
;
CrysAlisPro, Agilent Technologies,
Version 1.171.37.33 (release 27-03-2014 CrysAlis171 .NET)
(compiled Mar 27 2014,17:12:48)
;
_computing_data_collection
;
CrysAlisPro, Agilent Technologies,
Version 1.171.37.33 (release 27-03-2014 CrysAlis171 .NET)
(compiled Mar 27 2014,17:12:48)
;
_computing_data_reduction
;
CrysAlisPro, Agilent Technologies,
Version 1.171.37.33 (release 27-03-2014 CrysAlis171 .NET)
(compiled Mar 27 2014,17:12:48)
;
_computing_molecular_graphics 'Olex2 (Dolomanov et al., 2009)'
_computing_publication_material 'Olex2 (Dolomanov et al., 2009)'
_computing_structure_refinement 'ShelXL (Sheldrick, 2015)'
_computing_structure_solution 'ShelXS (Sheldrick, 2008)'
_diffrn_ambient_environment air
_diffrn_ambient_temperature 290.53(10)
_diffrn_detector 'CCD plate'
_diffrn_detector_area_resol_mean 16.0733
_diffrn_detector_type Eos
_diffrn_measured_fraction_theta_full 0.994
_diffrn_measured_fraction_theta_max 0.993
_diffrn_measurement_details
;
#__ type_ start__ end____ width___ exp.time_
  1 omega  -45.00  -13.00   1.0000    3.0000
omega____ theta____ kappa____ phi______ frames
    -      -18.8805   77.0000   60.0000 32

#__ type_ start__ end____ width___ exp.time_
  2 omega  -30.00   90.00   1.0000    3.0000
omega____ theta____ kappa____ phi______ frames
    -       23.4117   19.0000 -120.0000 120
;
_diffrn_measurement_device 'four-circle diffractometer'
_diffrn_measurement_device_type 'SuperNova, Dual, Cu at zero, Eos'
_diffrn_measurement_method '\w scans'
_diffrn_orient_matrix_UB_11 0.0462154000
_diffrn_orient_matrix_UB_12 0.0456493000
_diffrn_orient_matrix_UB_13 -0.0183638000
_diffrn_orient_matrix_UB_21 0.0071648000
_diffrn_orient_matrix_UB_22 0.0439532000
_diffrn_orient_matrix_UB_23 0.0268411000
_diffrn_orient_matrix_UB_31 0.0700728000
_diffrn_orient_matrix_UB_32 -0.0345634000
_diffrn_orient_matrix_UB_33 0.0094990000
_diffrn_radiation_monochromator mirror
_diffrn_radiation_probe x-ray
_diffrn_radiation_type MoK\a
_diffrn_radiation_wavelength 0.71073
_diffrn_reflns_av_R_equivalents 0.0355
_diffrn_reflns_av_unetI/netI 0.0690
_diffrn_reflns_Laue_measured_fraction_full 0.994
_diffrn_reflns_Laue_measured_fraction_max 0.993
_diffrn_reflns_limit_h_max 10
_diffrn_reflns_limit_h_min -6
_diffrn_reflns_limit_k_max 12
_diffrn_reflns_limit_k_min -6
_diffrn_reflns_limit_l_max 18
_diffrn_reflns_limit_l_min -25
_diffrn_reflns_number 4382
_diffrn_reflns_point_group_measured_fraction_full 0.918
_diffrn_reflns_point_group_measured_fraction_max 0.912
_diffrn_reflns_theta_full 25.500
_diffrn_reflns_theta_max 26.018
_diffrn_reflns_theta_min 3.331
_diffrn_source 'SuperNova (Mo) X-ray Source'
_exptl_absorpt_coefficient_mu 0.232
_exptl_absorpt_correction_T_max 1.00000
_exptl_absorpt_correction_T_min 0.76296
_exptl_absorpt_correction_type multi-scan
_exptl_absorpt_process_details
;
CrysAlisPro, Agilent Technologies,
Version 1.171.37.33 (release 27-03-2014 CrysAlis171 .NET)
(compiled Mar 27 2014,17:12:48)
Empirical absorption correction using spherical harmonics,
 implemented in SCALE3 ABSPACK scaling algorithm.
;
_exptl_crystal_colour 'clear light colourless'
_exptl_crystal_colour_lustre clear
_exptl_crystal_colour_modifier light
_exptl_crystal_colour_primary colourless
_exptl_crystal_density_diffrn 1.269
_exptl_crystal_description block
_exptl_crystal_F_000 696
_exptl_crystal_size_max 0.27
_exptl_crystal_size_mid 0.25
_exptl_crystal_size_min 0.14
_refine_diff_density_max 0.184
_refine_diff_density_min -0.276
_refine_diff_density_rms 0.052
_refine_ls_abs_structure_details
;
 Flack x determined using 563 quotients [(I+)-(I-)]/[(I+)+(I-)]
 (Parsons, Flack and Wagner, Acta Cryst. B69 (2013) 249-259).
;
_refine_ls_abs_structure_Flack -0.03(10)
_refine_ls_extinction_method none
_refine_ls_goodness_of_fit_ref 1.096
_refine_ls_hydrogen_treatment constr
_refine_ls_matrix_type full
_refine_ls_number_parameters 210
_refine_ls_number_reflns 3100
_refine_ls_number_restraints 0
_refine_ls_restrained_S_all 1.096
_refine_ls_R_factor_all 0.0878
_refine_ls_R_factor_gt 0.0586
_refine_ls_shift/su_max 0.000
_refine_ls_shift/su_mean 0.000
_refine_ls_structure_factor_coef Fsqd
_refine_ls_weighting_details 'w=1/[\s^2^(Fo^2^)+(0.0557P)^2^+0.0228P] where P=(Fo^2^+2Fc^2^)/3'
_refine_ls_weighting_scheme calc
_refine_ls_wR_factor_gt 0.1244
_refine_ls_wR_factor_ref 0.1599
_reflns_Friedel_coverage 0.588
_reflns_Friedel_fraction_full 0.814
_reflns_Friedel_fraction_max 0.801
_reflns_number_gt 2116
_reflns_number_total 3100
_reflns_threshold_expression 'I > 2\s(I)'
_cod_data_source_file ol6b02117_si_003.cif
_cod_data_source_block sn07105
_cod_database_code 1555695
_shelx_space_group_comment
;
The symmetry employed for this shelxl refinement is uniquely defined
by the following loop, which should always be used as a source of
symmetry information in preference to the above space-group names.
They are only intended as comments.
;
_reflns_odcompleteness_completeness 98.99
_reflns_odcompleteness_iscentric 1
_reflns_odcompleteness_theta 26.32
_olex2_refinement_description
;
1. Fixed Uiso
 At 1.2 times of:
  All C(H) groups, All C(H,H) groups
 At 1.5 times of:
  All C(H,H,H) groups
2.a Ternary CH refined with riding coordinates:
 C7(H7)
2.b Secondary CH2 refined with riding coordinates:
 C8(H8A,H8B), C11(H11A,H11B)
2.c Aromatic/amide H refined with riding coordinates:
 C1(H1), C2(H2), C4(H4), C5(H5), C14(H14), C15(H15), C17(H17), C18(H18)
2.d Idealised Me refined as rotating group:
 C12(H12A,H12B,H12C), C19(H19A,H19B,H19C)
;
_shelx_shelxl_version_number 2014/7
_olex2_date_sample_data_collection 2016-05-16
_olex2_submission_special_instructions 'No special instructions were received'

loop_
_space_group_symop_operation_xyz
'x, y, z'
'-x+1/2, -y, z+1/2'
'x+1/2, -y+1/2, -z'
'-x, y+1/2, -z+1/2'

loop_
_atom_site_label
_atom_site_type_symbol
_atom_site_fract_x
_atom_site_fract_y
_atom_site_fract_z
_atom_site_U_iso_or_equiv
_atom_site_adp_type
_atom_site_occupancy
_atom_site_site_symmetry_order
_atom_site_calc_flag
_atom_site_refinement_flags_posn
Cl1 Cl 0.7339(2) 0.70786(18) 0.18541(10) 0.1029(7) Uani 1 1 d .
O1 O 0.6549(4) -0.2986(4) -0.12868(17) 0.0692(10) Uani 1 1 d .
O2 O 0.6715(5) 0.0728(4) 0.18733(18) 0.0740(11) Uani 1 1 d .
O3 O 0.8401(3) 0.0691(4) 0.10544(18) 0.0714(11) Uani 1 1 d .
C1 C 0.6408(6) 0.4039(5) 0.0661(3) 0.0611(14) Uani 1 1 d .
H1 H 0.6682 0.3802 0.0245 0.073 Uiso 1 1 calc R
C2 C 0.7016(7) 0.5231(6) 0.0914(3) 0.0669(15) Uani 1 1 d .
H2 H 0.7684 0.5784 0.0673 0.080 Uiso 1 1 calc R
C3 C 0.6605(6) 0.5578(6) 0.1533(3) 0.0612(14) Uani 1 1 d .
C4 C 0.5624(6) 0.4775(5) 0.1874(3) 0.0634(14) Uani 1 1 d .
H4 H 0.5343 0.5027 0.2287 0.076 Uiso 1 1 calc R
C5 C 0.5026(6) 0.3581(5) 0.1620(2) 0.0570(13) Uani 1 1 d .
H5 H 0.4359 0.3033 0.1864 0.068 Uiso 1 1 calc R
C6 C 0.5422(5) 0.3197(5) 0.0997(2) 0.0479(11) Uani 1 1 d .
C7 C 0.4865(5) 0.1911(5) 0.0693(2) 0.0511(11) Uani 1 1 d .
H7 H 0.4495 0.2028 0.0252 0.061 Uiso 1 1 calc R
C8 C 0.4044(5) 0.0781(5) 0.1044(3) 0.0614(14) Uani 1 1 d .
H8A H 0.3887 0.0890 0.1501 0.074 Uiso 1 1 calc R
H8B H 0.3191 0.0309 0.0825 0.074 Uiso 1 1 calc R
C9 C 0.5703(5) 0.0549(5) 0.0811(2) 0.0472(11) Uani 1 1 d .
C10 C 0.6968(6) 0.0649(5) 0.1306(2) 0.0525(12) Uani 1 1 d .
C11 C 0.9714(7) 0.0940(7) 0.1491(4) 0.087(2) Uani 1 1 d .
H11A H 1.0653 0.0462 0.1344 0.104 Uiso 1 1 calc R
H11B H 0.9445 0.0600 0.1913 0.104 Uiso 1 1 calc R
C12 C 1.0047(8) 0.2407(8) 0.1528(4) 0.101(2) Uani 1 1 d .
H12A H 1.0281 0.2747 0.1108 0.152 Uiso 1 1 calc GR
H12B H 1.0942 0.2560 0.1803 0.152 Uiso 1 1 calc GR
H12C H 0.9135 0.2872 0.1696 0.152 Uiso 1 1 calc GR
C13 C 0.5974(5) -0.0359(5) 0.0249(2) 0.0464(11) Uani 1 1 d .
C14 C 0.6874(6) 0.0029(5) -0.0264(2) 0.0555(13) Uani 1 1 d .
H14 H 0.7356 0.0879 -0.0260 0.067 Uiso 1 1 calc R
C15 C 0.7089(6) -0.0807(5) -0.0790(3) 0.0573(13) Uani 1 1 d .
H15 H 0.7694 -0.0513 -0.1135 0.069 Uiso 1 1 calc R
C16 C 0.6404(5) -0.2071(5) -0.0798(2) 0.0495(11) Uani 1 1 d .
C17 C 0.5493(6) -0.2494(5) -0.0287(3) 0.0571(13) Uani 1 1 d .
H17 H 0.5008 -0.3344 -0.0294 0.068 Uiso 1 1 calc R
C18 C 0.5302(6) -0.1651(5) 0.0237(2) 0.0534(12) Uani 1 1 d .
H18 H 0.4715 -0.1952 0.0586 0.064 Uiso 1 1 calc R
C19 C 0.7343(8) -0.2554(7) -0.1846(3) 0.091(2) Uani 1 1 d .
H19A H 0.7247 -0.3240 -0.2170 0.137 Uiso 1 1 calc GR
H19B H 0.8446 -0.2405 -0.1752 0.137 Uiso 1 1 calc GR
H19C H 0.6875 -0.1723 -0.1997 0.137 Uiso 1 1 calc GR

loop_
_atom_site_aniso_label
_atom_site_aniso_U_11
_atom_site_aniso_U_22
_atom_site_aniso_U_33
_atom_site_aniso_U_23
_atom_site_aniso_U_13
_atom_site_aniso_U_12
Cl1 0.1246(15) 0.0863(12) 0.0978(14) -0.0308(11) -0.0031(11) -0.0189(11)
O1 0.094(3) 0.064(2) 0.049(2) -0.0138(19) 0.0104(19) 0.000(2)
O2 0.089(3) 0.092(3) 0.042(2) 0.005(2) 0.0010(19) 0.004(2)
O3 0.0385(18) 0.115(3) 0.061(2) -0.020(2) -0.0023(16) 0.002(2)
C1 0.075(3) 0.060(3) 0.048(3) -0.004(3) 0.009(3) 0.001(3)
C2 0.078(4) 0.060(3) 0.062(4) -0.002(3) 0.016(3) -0.004(3)
C3 0.066(3) 0.062(3) 0.056(3) -0.005(3) -0.008(3) 0.000(3)
C4 0.076(4) 0.066(3) 0.048(3) -0.012(3) -0.001(3) 0.014(3)
C5 0.059(3) 0.065(3) 0.047(3) 0.004(3) 0.008(2) 0.010(3)
C6 0.044(2) 0.055(3) 0.044(3) 0.001(2) -0.001(2) 0.013(2)
C7 0.047(2) 0.059(3) 0.047(3) 0.002(2) -0.003(2) 0.005(2)
C8 0.046(3) 0.074(3) 0.065(3) -0.009(3) 0.008(2) -0.006(3)
C9 0.039(2) 0.055(3) 0.047(3) -0.001(2) 0.0047(19) -0.003(2)
C10 0.056(3) 0.053(3) 0.048(3) 0.000(2) 0.000(2) 0.009(2)
C11 0.055(3) 0.115(6) 0.091(5) -0.029(4) -0.018(3) 0.021(4)
C12 0.079(4) 0.137(7) 0.088(5) 0.001(5) -0.022(4) -0.017(4)
C13 0.044(2) 0.055(3) 0.040(2) 0.001(2) 0.000(2) -0.002(2)
C14 0.068(3) 0.048(3) 0.051(3) -0.005(2) 0.016(2) -0.009(2)
C15 0.064(3) 0.059(3) 0.049(3) 0.002(2) 0.018(2) -0.009(2)
C16 0.050(3) 0.054(3) 0.045(3) -0.003(2) 0.000(2) 0.005(2)
C17 0.068(3) 0.047(3) 0.057(3) -0.001(2) 0.003(3) -0.008(2)
C18 0.060(3) 0.054(3) 0.046(3) 0.004(2) 0.006(2) -0.006(2)
C19 0.123(5) 0.099(5) 0.051(3) -0.008(3) 0.020(4) -0.001(4)

loop_
_atom_type_symbol
_atom_type_description
_atom_type_scat_dispersion_real
_atom_type_scat_dispersion_imag
_atom_type_scat_source
C C 0.0033 0.0016 'International Tables Vol C Tables 4.2.6.8 and 6.1.1.4'
H H 0.0000 0.0000 'International Tables Vol C Tables 4.2.6.8 and 6.1.1.4'
Cl Cl 0.1484 0.1585 'International Tables Vol C Tables 4.2.6.8 and 6.1.1.4'
O O 0.0106 0.0060 'International Tables Vol C Tables 4.2.6.8 and 6.1.1.4'

loop_
_geom_angle_atom_site_label_1
_geom_angle_atom_site_label_2
_geom_angle_atom_site_label_3
_geom_angle
C16 O1 C19 117.6(4)
C10 O3 C11 116.7(4)
C2 C1 H1 118.6
C6 C1 H1 118.6
C6 C1 C2 122.8(5)
C1 C2 H2 120.9
C1 C2 C3 118.3(5)
C3 C2 H2 120.9
C2 C3 Cl1 118.9(5)
C4 C3 Cl1 120.8(4)
C4 C3 C2 120.3(5)
C3 C4 H4 119.4
C3 C4 C5 121.2(5)
C5 C4 H4 119.4
C4 C5 H5 120.0
C4 C5 C6 120.1(5)
C6 C5 H5 120.0
C1 C6 C5 117.4(5)
C1 C6 C7 119.0(4)
C5 C6 C7 123.5(5)
C6 C7 H7 113.7
C6 C7 C8 124.3(4)
C6 C7 C9 121.8(4)
C8 C7 H7 113.7
C8 C7 C9 59.1(3)
C9 C7 H7 113.7
C7 C8 H8A 117.6
C7 C8 H8B 117.6
H8A C8 H8B 114.7
C9 C8 C7 61.6(3)
C9 C8 H8A 117.6
C9 C8 H8B 117.6
C8 C9 C7 59.4(3)
C10 C9 C7 112.6(4)
C10 C9 C8 115.5(4)
C10 C9 C13 118.5(4)
C13 C9 C7 117.7(4)
C13 C9 C8 119.3(4)
O2 C10 O3 123.5(5)
O2 C10 C9 124.2(5)
O3 C10 C9 112.3(4)
O3 C11 H11A 109.7
O3 C11 H11B 109.7
O3 C11 C12 110.0(6)
H11A C11 H11B 108.2
C12 C11 H11A 109.7
C12 C11 H11B 109.7
C11 C12 H12A 109.5
C11 C12 H12B 109.5
C11 C12 H12C 109.5
H12A C12 H12B 109.5
H12A C12 H12C 109.5
H12B C12 H12C 109.5
C14 C13 C9 122.4(4)
C14 C13 C18 117.7(5)
C18 C13 C9 119.9(4)
C13 C14 H14 119.0
C13 C14 C15 122.0(4)
C15 C14 H14 119.0
C14 C15 H15 120.2
C16 C15 C14 119.6(4)
C16 C15 H15 120.2
O1 C16 C15 124.7(4)
O1 C16 C17 115.5(4)
C15 C16 C17 119.8(5)
C16 C17 H17 120.1
C16 C17 C18 119.8(5)
C18 C17 H17 120.1
C13 C18 H18 119.5
C17 C18 C13 121.0(5)
C17 C18 H18 119.5
O1 C19 H19A 109.5
O1 C19 H19B 109.5
O1 C19 H19C 109.5
H19A C19 H19B 109.5
H19A C19 H19C 109.5
H19B C19 H19C 109.5

loop_
_geom_bond_atom_site_label_1
_geom_bond_atom_site_label_2
_geom_bond_distance
Cl1 C3 1.735(5)
O1 C16 1.368(5)
O1 C19 1.414(6)
O2 C10 1.208(6)
O3 C10 1.316(5)
O3 C11 1.455(6)
C1 H1 0.9300
C1 C2 1.384(7)
C1 C6 1.367(7)
C2 H2 0.9300
C2 C3 1.385(7)
C3 C4 1.347(7)
C4 H4 0.9300
C4 C5 1.384(7)
C5 H5 0.9300
C5 C6 1.397(6)
C6 C7 1.492(7)
C7 H7 0.9800
C7 C8 1.501(7)
C7 C9 1.534(6)
C8 H8A 0.9700
C8 H8B 0.9700
C8 C9 1.496(6)
C9 C10 1.488(7)
C9 C13 1.495(7)
C11 H11A 0.9700
C11 H11B 0.9700
C11 C12 1.472(9)
C12 H12A 0.9600
C12 H12B 0.9600
C12 H12C 0.9600
C13 C14 1.369(6)
C13 C18 1.391(6)
C14 H14 0.9300
C14 C15 1.385(7)
C15 H15 0.9300
C15 C16 1.370(7)
C16 C17 1.381(6)
C17 H17 0.9300
C17 C18 1.383(7)
C18 H18 0.9300
C19 H19A 0.9600
C19 H19B 0.9600
C19 H19C 0.9600

loop_
_geom_torsion_atom_site_label_1
_geom_torsion_atom_site_label_2
_geom_torsion_atom_site_label_3
_geom_torsion_atom_site_label_4
_geom_torsion
Cl1 C3 C4 C5 179.6(4)
O1 C16 C17 C18 178.7(4)
C1 C2 C3 Cl1 -179.3(4)
C1 C2 C3 C4 -0.7(8)
C1 C6 C7 C8 168.0(4)
C1 C6 C7 C9 96.0(5)
C2 C1 C6 C5 0.2(7)
C2 C1 C6 C7 -178.1(5)
C2 C3 C4 C5 1.1(8)
C3 C4 C5 C6 -0.8(8)
C4 C5 C6 C1 0.1(7)
C4 C5 C6 C7 178.3(4)
C5 C6 C7 C8 -10.2(7)
C5 C6 C7 C9 -82.2(6)
C6 C1 C2 C3 0.1(8)
C6 C7 C8 C9 -109.6(5)
C6 C7 C9 C8 113.6(5)
C6 C7 C9 C10 6.4(6)
C6 C7 C9 C13 -137.0(4)
C7 C8 C9 C10 102.2(5)
C7 C8 C9 C13 -106.7(5)
C7 C9 C10 O2 75.4(7)
C7 C9 C10 O3 -102.4(5)
C7 C9 C13 C14 60.8(6)
C7 C9 C13 C18 -119.4(5)
C8 C7 C9 C10 -107.3(5)
C8 C7 C9 C13 109.4(5)
C8 C9 C10 O2 9.7(8)
C8 C9 C10 O3 -168.0(4)
C8 C9 C13 C14 129.4(5)
C8 C9 C13 C18 -50.8(6)
C9 C13 C14 C15 -178.5(5)
C9 C13 C18 C17 177.9(4)
C10 O3 C11 C12 -92.1(7)
C10 C9 C13 C14 -80.4(6)
C10 C9 C13 C18 99.5(5)
C11 O3 C10 O2 -4.4(8)
C11 O3 C10 C9 173.4(5)
C13 C9 C10 O2 -141.6(5)
C13 C9 C10 O3 40.6(6)
C13 C14 C15 C16 -0.9(8)
C14 C13 C18 C17 -2.2(7)
C14 C15 C16 O1 -179.3(5)
C14 C15 C16 C17 0.7(7)
C15 C16 C17 C18 -1.3(7)
C16 C17 C18 C13 2.0(7)
C18 C13 C14 C15 1.7(7)
C19 O1 C16 C15 -5.9(7)
C19 O1 C16 C17 174.2(5)
